data_4332141
loop_
_publ_author_name
'Yoon, Il'
'Seo, Joobeom'
'Lee, Ji-Eun'
'Park, Ki-Min'
'Kim, Jae Sang'
'Lah, Myoung Soo'
'Lee, Shim Sung'

_publ_section_title
;
 Assembly of a Heterobinuclear 2-D Network:&#x00A0; A Rare Example of
 Endo- and Exocyclic Coordination of PdII/AgIin a Single Macrocycle
;
_journal_issue 9
_journal_name_full 'Inorganic Chemistry'
_journal_page_first 3487
_journal_page_last 3489
_journal_paper_doi 10.1021/ic060005i
_journal_volume 45
_journal_year 2006
_chemical_formula_sum 'C19 H22 Ag N3 O11 Pd S3'
_chemical_formula_weight 778.85
_chemical_name_systematic
; 
 ? 
;
_space_group_IT_number 15
_symmetry_cell_setting monoclinic
_symmetry_space_group_name_Hall '-C 2yc'
_symmetry_space_group_name_H-M 'C 1 2/c 1'
_atom_sites_solution_hydrogens geom
_atom_sites_solution_primary direct
_atom_sites_solution_secondary difmap
_audit_creation_method SHELXTL
_cell_angle_alpha 90.00
_cell_angle_beta 93.483(2)
_cell_angle_gamma 90.00
_cell_formula_units_Z 8
_cell_length_a 17.3504(17)
_cell_length_b 7.7177(8)
_cell_length_c 38.050(4)
_cell_measurement_reflns_used 4138
_cell_measurement_temperature 298(2)
_cell_measurement_theta_max 28.41
_cell_measurement_theta_min 1.07
_cell_volume 5085.7(9)
_computing_cell_refinement 'Bruker SMART'
_computing_data_collection 'Bruker SMART'
_computing_data_reduction 'Bruker SHELXTL'
_computing_molecular_graphics 'Bruker SHELXTL'
_computing_publication_material 'Bruker SHELXTL'
_computing_structure_refinement 'Bruker SHELXTL'
_computing_structure_solution 'Bruker SHELXTL'
_diffrn_ambient_temperature 298(2)
_diffrn_measured_fraction_theta_full 0.953
_diffrn_measured_fraction_theta_max 0.953
_diffrn_measurement_device_type 'CCD area detector'
_diffrn_measurement_method 'phi and omega scans'
_diffrn_radiation_monochromator graphite
_diffrn_radiation_source 'fine-focus sealed tube'
_diffrn_radiation_type MoK\a
_diffrn_radiation_wavelength 0.71073
_diffrn_reflns_av_R_equivalents 0.1057
_diffrn_reflns_av_sigmaI/netI 0.0937
_diffrn_reflns_limit_h_max 23
_diffrn_reflns_limit_h_min -22
_diffrn_reflns_limit_k_max 9
_diffrn_reflns_limit_k_min -9
_diffrn_reflns_limit_l_max 21
_diffrn_reflns_limit_l_min -50
_diffrn_reflns_number 16024
_diffrn_reflns_theta_full 28.41
_diffrn_reflns_theta_max 28.41
_diffrn_reflns_theta_min 1.07
_exptl_absorpt_coefficient_mu 1.788
_exptl_absorpt_correction_type none
_exptl_crystal_colour orange
_exptl_crystal_density_diffrn 2.034
_exptl_crystal_density_method 'not measured'
_exptl_crystal_description block
_exptl_crystal_F_000 3088
_exptl_crystal_size_max 0.40
_exptl_crystal_size_mid 0.20
_exptl_crystal_size_min 0.20
_refine_diff_density_max 1.247
_refine_diff_density_min -1.128
_refine_diff_density_rms 0.273
_refine_ls_extinction_method none
_refine_ls_goodness_of_fit_ref 1.103
_refine_ls_hydrogen_treatment constr
_refine_ls_matrix_type full
_refine_ls_number_parameters 353
_refine_ls_number_reflns 6103
_refine_ls_number_restraints 0
_refine_ls_restrained_S_all 1.103
_refine_ls_R_factor_all 0.0965
_refine_ls_R_factor_gt 0.0570
_refine_ls_shift/su_max 0.001
_refine_ls_shift/su_mean 0.000
_refine_ls_structure_factor_coef Fsqd
_refine_ls_weighting_details 'calc w=1/[\s^2^(Fo^2^)+(0.0648P)^2^+0.0000P] where P=(Fo^2^+2Fc^2^)/3'
_refine_ls_weighting_scheme calc
_refine_ls_wR_factor_gt 0.1329
_refine_ls_wR_factor_ref 0.1538
_reflns_number_gt 4138
_reflns_number_total 6103
_reflns_threshold_expression >2sigma(I)
_cod_data_source_file ic060005isup1.cif
_cod_data_source_block 3
_cod_depositor_comments
;
The following automatic conversions were performed:

'_symmetry_cell_setting' value 'Monoclinic' changed to 'monoclinic'
according to /home/saulius/struct/CIF-dictionaries/cif_core.dic
dictionary named 'cif_core.dic' version 2.4.2 from 2011-04-26.

Automatic conversion script
Id: cif_fix_values 1891 2012-01-12 08:04:46Z andrius 
;
_cod_original_sg_symbol_H-M C2/c
_cod_database_code 4332141

loop_
_symmetry_equiv_pos_as_xyz
'x, y, z'
'-x, y, -z+1/2'
'x+1/2, y+1/2, z'
'-x+1/2, y+1/2, -z+1/2'
'-x, -y, -z'
'x, -y, z-1/2'
'-x+1/2, -y+1/2, -z'
'x+1/2, -y+1/2, z-1/2'

loop_
_atom_site_label
_atom_site_type_symbol
_atom_site_fract_x
_atom_site_fract_y
_atom_site_fract_z
_atom_site_U_iso_or_equiv
_atom_site_adp_type
_atom_site_occupancy
_atom_site_symmetry_multiplicity
_atom_site_calc_flag
_atom_site_refinement_flags
Ag1 Ag 0.85214(4) 0.61826(10) 0.276668(18) 0.0655(2) Uani 1 1 d .
Pd1 Pd 0.96816(3) 0.82844(6) 0.374280(12) 0.03045(14) Uani 1 1 d .
S1 S 1.06636(9) 0.7655(2) 0.41698(4) 0.0363(4) Uani 1 1 d .
S2 S 1.04027(9) 1.0552(2) 0.36219(4) 0.0356(4) Uani 1 1 d .
S3 S 0.89825(9) 0.8727(2) 0.32114(4) 0.0331(3) Uani 1 1 d .
O1 O 0.9018(3) 0.9250(6) 0.44270(12) 0.0421(11) Uani 1 1 d .
O2 O 0.8241(3) 0.9894(7) 0.39485(11) 0.0463(12) Uani 1 1 d .
O3 O 0.8953(3) 0.6335(6) 0.38960(12) 0.0454(12) Uani 1 1 d .
O4 O 0.8273(3) 0.4116(8) 0.37534(16) 0.0661(16) Uani 1 1 d .
O5 O 0.9256(3) 0.4744(7) 0.34556(15) 0.0613(15) Uani 1 1 d .
O6 O 0.7197(4) 0.5499(10) 0.2959(2) 0.089(2) Uani 1 1 d .
O7 O 0.6420(3) 0.3607(8) 0.27149(17) 0.0676(16) Uani 1 1 d .
O8 O 0.7580(4) 0.3677(11) 0.2593(2) 0.095(2) Uani 1 1 d .
O9 O 0.9434(4) 0.3786(10) 0.25966(19) 0.090(2) Uani 1 1 d .
O10 O 1.0000 0.6129(12) 0.2500 0.090(3) Uani 1 2 d S
N1 N 0.8826(3) 0.5015(7) 0.36929(16) 0.0404(13) Uani 1 1 d .
N2 N 0.7062(3) 0.4275(9) 0.27533(15) 0.0470(15) Uani 1 1 d .
N3 N 1.0000 0.4567(12) 0.2500 0.0438(19) Uani 1 2 d S
C1 C 0.8243(4) 0.9359(11) 0.43063(18) 0.0495(18) Uani 1 1 d .
H1A H 0.7976 1.0188 0.4442 0.059 Uiso 1 1 calc R
H1B H 0.7995 0.8254 0.4324 0.059 Uiso 1 1 calc R
C2 C 0.9438(4) 1.0732(9) 0.44882(15) 0.0388(15) Uani 1 1 d .
C3 C 0.9145(5) 1.2415(10) 0.44661(18) 0.0525(19) Uani 1 1 d .
H3 H 0.8610 1.2605 0.4399 0.063 Uiso 1 1 calc R
C4 C 0.9619(6) 1.3779(11) 0.4539(2) 0.064(2) Uani 1 1 d .
H4 H 0.9414 1.4934 0.4523 0.077 Uiso 1 1 calc R
C5 C 1.0389(6) 1.3541(10) 0.4637(2) 0.058(2) Uani 1 1 d .
H5 H 1.0724 1.4509 0.4690 0.070 Uiso 1 1 calc R
C6 C 1.0662(4) 1.1870(10) 0.46553(18) 0.0480(17) Uani 1 1 d .
H6 H 1.1198 1.1689 0.4724 0.058 Uiso 1 1 calc R
C7 C 1.0210(4) 1.0451(9) 0.45801(16) 0.0369(14) Uani 1 1 d .
C8 C 1.0498(4) 0.8641(8) 0.45946(16) 0.0366(14) Uani 1 1 d .
H8A H 1.0133 0.7941 0.4710 0.044 Uiso 1 1 calc R
H8B H 1.0974 0.8616 0.4737 0.044 Uiso 1 1 calc R
C9 C 1.1473(4) 0.8964(10) 0.40341(18) 0.0443(16) Uani 1 1 d .
H9A H 1.1529 0.9970 0.4182 0.053 Uiso 1 1 calc R
H9B H 1.1941 0.8302 0.4063 0.053 Uiso 1 1 calc R
C10 C 1.1348(4) 0.9531(10) 0.36513(18) 0.0450(16) Uani 1 1 d .
H10A H 1.1358 0.8551 0.3496 0.054 Uiso 1 1 calc R
H10B H 1.1740 1.0337 0.3591 0.054 Uiso 1 1 calc R
C11 C 1.0186(4) 1.1035(10) 0.31557(17) 0.0430(16) Uani 1 1 d .
H11A H 0.9881 1.2073 0.3136 0.052 Uiso 1 1 calc R
H11B H 1.0661 1.1250 0.3046 0.052 Uiso 1 1 calc R
C12 C 0.9766(4) 0.9621(9) 0.29651(16) 0.0408(15) Uani 1 1 d .
H12A H 1.0123 0.8711 0.2919 0.049 Uiso 1 1 calc R
H12B H 0.9556 1.0052 0.2743 0.049 Uiso 1 1 calc R
C13 C 0.8348(4) 1.0618(9) 0.32478(17) 0.0403(15) Uani 1 1 d .
H13A H 0.8602 1.1463 0.3399 0.048 Uiso 1 1 calc R
H13B H 0.8255 1.1133 0.3020 0.048 Uiso 1 1 calc R
C14 C 0.7604(4) 1.0141(9) 0.33891(17) 0.0388(15) Uani 1 1 d .
C15 C 0.6920(4) 1.0113(11) 0.3182(2) 0.0514(18) Uani 1 1 d .
H15 H 0.6934 1.0305 0.2933 0.062 Uiso 1 1 calc R
C16 C 0.6228(4) 0.9819(10) 0.3322(2) 0.0511(18) Uani 1 1 d .
H16 H 0.5763 0.9852 0.3172 0.061 Uiso 1 1 calc R
C17 C 0.6185(4) 0.9480(10) 0.3672(2) 0.0499(18) Uani 1 1 d .
H17 H 0.5694 0.9252 0.3767 0.060 Uiso 1 1 calc R
C18 C 0.6860(4) 0.9468(9) 0.3892(2) 0.0447(16) Uani 1 1 d .
H18 H 0.6839 0.9233 0.4139 0.054 Uiso 1 1 calc R
C19 C 0.7557(3) 0.9796(8) 0.37503(17) 0.0351(14) Uani 1 1 d .
O11 O 1.2227(7) 0.722(3) 0.4781(3) 0.291(14) Uani 1 1 d .
O12 O 1.2520(13) 1.033(4) 0.4792(6) 0.166(12) Uani 0.50 1 d P
N4 N 0.7331(12) 1.068(8) 0.5071(6) 0.25(3) Uani 0.50 1 d P

loop_
_atom_site_aniso_label
_atom_site_aniso_U_11
_atom_site_aniso_U_22
_atom_site_aniso_U_33
_atom_site_aniso_U_23
_atom_site_aniso_U_13
_atom_site_aniso_U_12
Ag1 0.0571(4) 0.0727(5) 0.0669(4) -0.0080(3) 0.0060(3) -0.0227(3)
Pd1 0.0323(2) 0.0312(2) 0.0284(2) -0.0019(2) 0.00621(17) -0.0029(2)
S1 0.0385(8) 0.0369(8) 0.0339(8) 0.0001(7) 0.0045(6) 0.0056(7)
S2 0.0362(8) 0.0337(8) 0.0370(8) -0.0009(7) 0.0036(6) -0.0059(7)
S3 0.0320(7) 0.0371(8) 0.0305(7) -0.0037(6) 0.0049(6) -0.0044(6)
O1 0.042(3) 0.052(3) 0.032(2) -0.004(2) -0.0001(19) 0.004(2)
O2 0.034(2) 0.076(4) 0.030(2) -0.006(2) 0.0044(18) 0.000(2)
O3 0.054(3) 0.040(3) 0.044(3) -0.004(2) 0.016(2) -0.015(2)
O4 0.058(3) 0.064(4) 0.077(4) 0.004(3) 0.007(3) -0.028(3)
O5 0.066(4) 0.053(3) 0.068(4) -0.013(3) 0.026(3) 0.004(3)
O6 0.089(5) 0.095(5) 0.084(5) -0.013(4) 0.017(4) -0.032(4)
O7 0.039(3) 0.082(4) 0.082(4) 0.003(3) 0.004(3) -0.011(3)
O8 0.060(4) 0.138(7) 0.091(5) -0.001(5) 0.036(4) -0.009(4)
O9 0.066(4) 0.116(6) 0.087(5) 0.041(4) 0.005(3) -0.022(4)
O10 0.114(8) 0.045(5) 0.108(8) 0.000 -0.016(6) 0.000
N1 0.031(3) 0.036(3) 0.053(3) 0.003(3) -0.007(3) -0.004(2)
N2 0.033(3) 0.071(4) 0.037(3) 0.010(3) 0.003(2) -0.005(3)
N3 0.046(5) 0.050(5) 0.034(4) 0.000 -0.005(4) 0.000
C1 0.039(4) 0.073(5) 0.037(4) -0.006(4) 0.010(3) 0.008(4)
C2 0.048(4) 0.050(4) 0.019(3) -0.002(3) 0.004(3) 0.009(3)
C3 0.065(5) 0.052(5) 0.039(4) 0.000(3) -0.002(3) 0.018(4)
C4 0.097(7) 0.047(5) 0.048(5) -0.001(4) 0.008(5) 0.018(5)
C5 0.089(6) 0.040(4) 0.046(4) 0.000(3) 0.010(4) -0.011(4)
C6 0.053(4) 0.049(4) 0.042(4) -0.003(3) 0.008(3) -0.005(4)
C7 0.045(4) 0.040(3) 0.026(3) 0.004(3) 0.006(3) 0.006(3)
C8 0.037(3) 0.048(4) 0.025(3) 0.000(3) -0.002(2) 0.004(3)
C9 0.031(3) 0.059(4) 0.044(4) 0.000(3) 0.004(3) 0.004(3)
C10 0.044(4) 0.051(4) 0.041(4) -0.005(3) 0.007(3) -0.006(3)
C11 0.044(4) 0.048(4) 0.038(4) 0.007(3) 0.008(3) -0.005(3)
C12 0.042(4) 0.055(4) 0.026(3) -0.001(3) 0.009(3) -0.010(3)
C13 0.050(4) 0.041(4) 0.030(3) 0.002(3) 0.003(3) 0.001(3)
C14 0.037(3) 0.040(4) 0.040(3) -0.007(3) 0.000(3) 0.005(3)
C15 0.051(4) 0.058(5) 0.044(4) -0.002(3) -0.011(3) 0.011(4)
C16 0.036(4) 0.058(5) 0.058(5) -0.010(4) -0.009(3) 0.005(3)
C17 0.038(4) 0.045(4) 0.067(5) -0.022(4) 0.004(3) -0.002(3)
C18 0.035(3) 0.050(4) 0.050(4) -0.007(3) 0.013(3) 0.009(3)
C19 0.029(3) 0.038(3) 0.039(3) -0.011(3) 0.003(3) 0.001(3)
O11 0.124(9) 0.67(4) 0.080(7) -0.061(14) -0.002(6) 0.226(18)
O12 0.087(14) 0.29(3) 0.115(16) -0.024(17) -0.055(12) 0.123(18)
N4 0.054(12) 0.62(8) 0.067(15) -0.14(3) -0.052(11) 0.17(3)

loop_
_atom_type_symbol
_atom_type_description
_atom_type_scat_dispersion_real
_atom_type_scat_dispersion_imag
_atom_type_scat_source
C C 0.0033 0.0016 'International Tables Vol C Tables 4.2.6.8 and 6.1.1.4'
H H 0.0000 0.0000 'International Tables Vol C Tables 4.2.6.8 and 6.1.1.4'
N N 0.0061 0.0033 'International Tables Vol C Tables 4.2.6.8 and 6.1.1.4'
O O 0.0106 0.0060 'International Tables Vol C Tables 4.2.6.8 and 6.1.1.4'
S S 0.1246 0.1234 'International Tables Vol C Tables 4.2.6.8 and 6.1.1.4'
Pd Pd -0.9988 1.0072 'International Tables Vol C Tables 4.2.6.8 and 6.1.1.4'
Ag Ag -0.8971 1.1015 'International Tables Vol C Tables 4.2.6.8 and 6.1.1.4'

loop_
_geom_angle_atom_site_label_1
_geom_angle_atom_site_label_2
_geom_angle_atom_site_label_3
_geom_angle
_geom_angle_site_symmetry_1
_geom_angle_site_symmetry_3
O6 Ag1 O9 121.1(2) . .
O6 Ag1 O8 49.0(2) . .
O9 Ag1 O8 77.6(2) . .
O6 Ag1 S3 102.33(18) . .
O9 Ag1 S3 121.77(17) . .
O8 Ag1 S3 150.09(15) . .
O3 Pd1 S2 173.71(13) . .
O3 Pd1 S3 93.24(15) . .
S2 Pd1 S3 88.55(6) . .
O3 Pd1 S1 94.89(15) . .
S2 Pd1 S1 84.91(6) . .
S3 Pd1 S1 163.55(5) . .
C8 S1 C9 100.6(3) . .
C8 S1 Pd1 112.5(2) . .
C9 S1 Pd1 103.2(2) . .
C10 S2 C11 106.2(3) . .
C10 S2 Pd1 99.4(2) . .
C11 S2 Pd1 106.1(2) . .
C12 S3 C13 101.9(3) . .
C12 S3 Pd1 97.8(2) . .
C13 S3 Pd1 109.6(2) . .
C12 S3 Ag1 98.9(2) . .
C13 S3 Ag1 118.1(2) . .
Pd1 S3 Ag1 124.21(7) . .
C2 O1 C1 119.8(6) . .
C19 O2 C1 117.6(5) . .
N1 O3 Pd1 119.3(4) . .
N2 O6 Ag1 96.8(5) . .
N2 O8 Ag1 93.6(5) . .
N3 O9 Ag1 104.0(6) . .
O4 N1 O5 124.4(6) . .
O4 N1 O3 116.4(6) . .
O5 N1 O3 119.2(5) . .
O8 N2 O7 118.4(8) . .
O8 N2 O6 119.5(7) . .
O7 N2 O6 122.0(7) . .
O10 N3 O9 119.4(5) . .
O10 N3 O9 119.4(6) . 2_755
O9 N3 O9 121.2(11) . 2_755
O1 C1 O2 106.2(5) . .
O1 C2 C7 114.2(6) . .
O1 C2 C3 125.4(6) . .
C7 C2 C3 120.4(7) . .
C4 C3 C2 119.8(7) . .
C3 C4 C5 121.2(8) . .
C6 C5 C4 117.7(8) . .
C7 C6 C5 123.3(8) . .
C6 C7 C2 117.5(6) . .
C6 C7 C8 123.9(6) . .
C2 C7 C8 118.5(6) . .
C7 C8 S1 115.5(4) . .
C10 C9 S1 111.2(5) . .
C9 C10 S2 105.0(4) . .
C12 C11 S2 113.0(5) . .
C11 C12 S3 112.7(4) . .
C14 C13 S3 111.8(5) . .
C15 C14 C19 117.1(6) . .
C15 C14 C13 122.3(6) . .
C19 C14 C13 120.5(6) . .
C16 C15 C14 121.6(7) . .
C15 C16 C17 121.2(7) . .
C16 C17 C18 119.4(7) . .
C19 C18 C17 119.4(7) . .
O2 C19 C18 123.2(6) . .
O2 C19 C14 115.3(5) . .
C18 C19 C14 121.4(6) . .
O12 N4 O11 167(2) 5_776 3_455

loop_
_geom_bond_atom_site_label_1
_geom_bond_atom_site_label_2
_geom_bond_distance
_geom_bond_site_symmetry_2
Ag1 O6 2.509(7) .
Ag1 O9 2.543(8) .
Ag1 O8 2.592(8) .
Ag1 S3 2.6825(17) .
Pd1 O3 2.072(4) .
Pd1 S2 2.2159(16) .
Pd1 S3 2.3193(17) .
Pd1 S1 2.3328(17) .
S1 C8 1.825(6) .
S1 C9 1.830(7) .
S2 C10 1.817(7) .
S2 C11 1.829(7) .
S3 C12 1.832(6) .
S3 C13 1.838(7) .
O1 C2 1.368(8) .
O1 C1 1.396(8) .
O2 C19 1.369(8) .
O2 C1 1.423(8) .
O3 N1 1.289(7) .
O4 N1 1.218(7) .
O5 N1 1.223(7) .
O6 N2 1.240(9) .
O7 N2 1.228(8) .
O8 N2 1.209(8) .
O9 N3 1.228(7) .
O10 N3 1.205(12) .
N3 O9 1.228(7) 2_755
C2 C7 1.381(9) .
C2 C3 1.395(10) .
C3 C4 1.354(12) .
C4 C5 1.378(13) .
C5 C6 1.374(11) .
C6 C7 1.367(10) .
C7 C8 1.484(9) .
C9 C10 1.524(10) .
C11 C12 1.478(10) .
C13 C14 1.475(9) .
C14 C15 1.385(10) .
C14 C19 1.407(9) .
C15 C16 1.363(11) .
C16 C17 1.364(11) .
C17 C18 1.397(10) .
C18 C19 1.376(9) .
O11 N4 1.63(5) 3_545
O12 N4 0.96(6) 5_776
N4 O12 0.96(6) 5_776
N4 O11 1.63(5) 3_455
